data_4505565
loop_
_publ_author_name
'Liu, Wen-Ting'
'Li, Jin-Yan'
'Ni, Zhao-Ping'
'Bao, Xin'
'Ou, Yong-Cong'
'Leng, Ji-Dong'
'Liu, Jun-Liang'
'Tong, Ming-Liang'

_publ_section_title
;
 Incomplete Spin Crossover versus Antiferromagnetic Behavior Exhibited in
 Three-Dimensional Porous Fe(II)-Bis(tetrazolate) Frameworks
;
_journal_issue 3
_journal_name_full 'Crystal Growth &amp; Design'
_journal_page_first 1482
_journal_paper_doi 10.1021/cg201569m
_journal_volume 12
_journal_year 2012
_chemical_formula_sum 'C35 H74 Fe3 N24 O25'
_chemical_formula_weight 1398.73
_chemical_name_systematic
; 
 ? 
;
_space_group_IT_number 12
_symmetry_cell_setting monoclinic
_symmetry_space_group_name_Hall '-C 2y'
_symmetry_space_group_name_H-M 'C 1 2/m 1'
_atom_sites_solution_hydrogens geom
_atom_sites_solution_primary direct
_atom_sites_solution_secondary difmap
_audit_creation_method SHELXL-97
_cell_angle_alpha 90.00
_cell_angle_beta 110.112(9)
_cell_angle_gamma 90.00
_cell_formula_units_Z 2
_cell_length_a 12.0115(10)
_cell_length_b 24.5797(17)
_cell_length_c 12.1020(9)
_cell_measurement_temperature 150(2)
_cell_volume 3355.1(5)
_computing_cell_refinement
;
CrysAlisPro, Oxford Diffraction Ltd.,
Version 1.171.33.34d (release 27-02-2009 CrysAlis171 .NET)
(compiled Feb 27 2009,15:38:38)
;
_computing_data_collection
;
CrysAlisPro, Oxford Diffraction Ltd.,
Version 1.171.33.34d (release 27-02-2009 CrysAlis171 .NET)
(compiled Feb 27 2009,15:38:38)
;
_computing_data_reduction
;
CrysAlisPro, Oxford Diffraction Ltd.,
Version 1.171.33.34d (release 27-02-2009 CrysAlis171 .NET)
(compiled Feb 27 2009,15:38:38)
;
_computing_molecular_graphics 'Bruker SHELXTL'
_computing_publication_material 'Bruker SHELXTL'
_computing_structure_refinement 'SHELXL-97 (Sheldrick, 1997)'
_computing_structure_solution 'SHELXS-97 (Sheldrick, 1990)'
_diffrn_ambient_temperature 150(2)
_diffrn_measured_fraction_theta_full 0.956
_diffrn_measured_fraction_theta_max 0.956
_diffrn_measurement_device_type 'Goniometer Xcalibur, detector: Sapphire3 (Gemini ultra Cu)'
_diffrn_measurement_method '\w and \p scan'
_diffrn_radiation_monochromator mirror
_diffrn_radiation_source 'Enhance Ultra (Cu) X-ray Source'
_diffrn_radiation_type CuK\a
_diffrn_radiation_wavelength 1.54178
_diffrn_reflns_av_R_equivalents 0.0443
_diffrn_reflns_av_sigmaI/netI 0.0623
_diffrn_reflns_limit_h_max 13
_diffrn_reflns_limit_h_min -11
_diffrn_reflns_limit_k_max 25
_diffrn_reflns_limit_k_min -27
_diffrn_reflns_limit_l_max 12
_diffrn_reflns_limit_l_min -13
_diffrn_reflns_number 4437
_diffrn_reflns_theta_full 61.12
_diffrn_reflns_theta_max 61.12
_diffrn_reflns_theta_min 3.60
_exptl_absorpt_coefficient_mu 5.898
_exptl_absorpt_correction_T_max 0.7374
_exptl_absorpt_correction_T_min 0.6159
_exptl_absorpt_correction_type multi-scan
_exptl_absorpt_process_details
;
CrysAlisPro, Oxford Diffraction Ltd.,
Version 1.171.33.34d (release 27-02-2009 CrysAlis171 .NET)
(compiled Feb 27 2009,15:38:38)
Empirical absorption correction using spherical harmonics,
 implemented in SCALE3 ABSPACK scaling algorithm.
;
_exptl_crystal_colour yellow
_exptl_crystal_density_diffrn 1.385
_exptl_crystal_F_000 1460
_exptl_crystal_size_max 0.09
_exptl_crystal_size_mid 0.09
_exptl_crystal_size_min 0.06
_platon_squeeze_details
;
;
_refine_diff_density_max 0.413
_refine_diff_density_min -0.384
_refine_diff_density_rms 0.060
_refine_ls_extinction_method none
_refine_ls_goodness_of_fit_ref 0.917
_refine_ls_hydrogen_treatment constr
_refine_ls_matrix_type full
_refine_ls_number_parameters 151
_refine_ls_number_reflns 2542
_refine_ls_number_restraints 12
_refine_ls_restrained_S_all 0.925
_refine_ls_R_factor_all 0.0501
_refine_ls_R_factor_gt 0.0398
_refine_ls_shift/su_max 0.000
_refine_ls_shift/su_mean 0.000
_refine_ls_structure_factor_coef Fsqd
_refine_ls_weighting_details 'calc w=1/[\s^2^(Fo^2^)+(0.0526P)^2^+0.0000P] where P=(Fo^2^+2Fc^2^)/3'
_refine_ls_weighting_scheme calc
_refine_ls_wR_factor_gt 0.0974
_refine_ls_wR_factor_ref 0.1021
_reflns_number_gt 1918
_reflns_number_total 2542
_reflns_threshold_expression >2sigma(I)
_cod_data_source_file cg201569m_si_001.cif
_cod_data_source_block 2.9MeOH(150K)
_cod_original_cell_volume 3355.1(4)
_cod_original_sg_symbol_H-M C2/m
_cod_database_code 4505565

loop_
_symmetry_equiv_pos_as_xyz
'x, y, z'
'-x, y, -z'
'x+1/2, y+1/2, z'
'-x+1/2, y+1/2, -z'
'-x, -y, -z'
'x, -y, z'
'-x+1/2, -y+1/2, -z'
'x+1/2, -y+1/2, z'

loop_
_atom_site_label
_atom_site_type_symbol
_atom_site_fract_x
_atom_site_fract_y
_atom_site_fract_z
_atom_site_U_iso_or_equiv
_atom_site_adp_type
_atom_site_occupancy
_atom_site_symmetry_multiplicity
_atom_site_calc_flag
_atom_site_refinement_flags
Fe1 Fe 0.5000 0.5000 0.0000 0.0221(2) Uani 1 4 d S
Fe2 Fe 0.39336(6) 0.5000 0.25873(5) 0.0256(2) Uani 1 2 d S
N1 N 0.7335(3) 0.5000 0.2127(3) 0.0340(9) Uani 1 2 d S
H1N H 0.7799 0.5000 0.1680 0.041 Uiso 0.17 2 d SPR
N2 N 0.6138(3) 0.5000 0.1737(3) 0.0275(8) Uani 1 2 d S
N3 N 0.5761(3) 0.5000 0.2631(3) 0.0283(8) Uani 1 2 d S
N4 N 0.6685(3) 0.5000 0.3641(3) 0.0347(9) Uani 1 2 d S
H4N H 0.6660 0.5000 0.4376 0.042 Uiso 0.17 2 d SPR
N5 N 0.3696(2) 0.39099(11) -0.0198(2) 0.0400(7) Uani 1 1 d .
H5N H 0.3832 0.3809 -0.0838 0.048 Uiso 0.17 1 calc PR
N6 N 0.3961(2) 0.43858(10) 0.0363(2) 0.0320(6) Uani 1 1 d .
N7 N 0.3607(2) 0.43764(11) 0.1283(2) 0.0368(7) Uani 1 1 d .
N8 N 0.3111(3) 0.38984(11) 0.1351(3) 0.0466(8) Uani 1 1 d .
H8N H 0.2792 0.3792 0.1889 0.056 Uiso 0.17 1 d PR
O1 O 0.44819(18) 0.44516(8) 0.40361(17) 0.0310(5) Uani 1 1 d .
O1W O 0.2136(3) 0.5000 0.2435(4) 0.0743(13) Uani 1 2 d S
H1W H 0.1920 0.4753 0.2809 0.089 Uiso 1 1 d R
C1 C 0.9828(5) 0.5000 0.3823(5) 0.0618(17) Uani 1 2 d SU
H1 H 0.9722 0.5000 0.3009 0.074 Uiso 1 2 calc SR
C2 C 0.8855(4) 0.5000 0.4173(4) 0.0378(11) Uani 1 2 d S
C3 C 0.9021(5) 0.5000 0.5339(5) 0.0633(17) Uani 1 2 d SU
H3 H 0.8354 0.5000 0.5592 0.076 Uiso 1 2 calc SR
C4 C 0.7635(4) 0.5000 0.3306(4) 0.0341(11) Uani 1 2 d S
C5 C 0.3283(4) 0.27245(16) -0.0468(4) 0.0588(11) Uani 1 1 d .
H5 H 0.3825 0.2877 -0.0799 0.071 Uiso 1 1 calc R
C6 C 0.2821(3) 0.30468(15) 0.0193(3) 0.0484(9) Uani 1 1 d .
C7 C 0.2027(4) 0.28201(16) 0.0662(4) 0.0625(12) Uani 1 1 d .
H7 H 0.1693 0.3038 0.1117 0.075 Uiso 1 1 calc R
C8 C 0.3180(3) 0.36209(14) 0.0424(3) 0.0430(9) Uani 1 1 d .
C9 C 0.5000 0.46864(17) 0.5000 0.0270(9) Uani 1 2 d S

loop_
_atom_site_aniso_label
_atom_site_aniso_U_11
_atom_site_aniso_U_22
_atom_site_aniso_U_33
_atom_site_aniso_U_23
_atom_site_aniso_U_13
_atom_site_aniso_U_12
Fe1 0.0259(5) 0.0122(5) 0.0231(5) 0.000 0.0017(4) 0.000
Fe2 0.0249(3) 0.0208(4) 0.0266(3) 0.000 0.0030(3) 0.000
N1 0.0270(19) 0.034(2) 0.039(2) 0.000 0.0079(17) 0.000
N2 0.0259(19) 0.0227(19) 0.0302(19) 0.000 0.0048(16) 0.000
N3 0.0248(18) 0.030(2) 0.0246(18) 0.000 0.0014(16) 0.000
N4 0.0279(19) 0.040(2) 0.0300(19) 0.000 0.0024(16) 0.000
N5 0.0386(15) 0.0267(15) 0.0466(16) -0.0140(13) 0.0042(14) -0.0032(13)
N6 0.0344(14) 0.0243(13) 0.0297(14) -0.0075(11) 0.0012(12) -0.0010(12)
N7 0.0445(16) 0.0223(14) 0.0393(15) -0.0079(12) 0.0088(13) -0.0101(13)
N8 0.0600(19) 0.0278(16) 0.0543(18) -0.0118(14) 0.0229(16) -0.0220(15)
O1 0.0404(12) 0.0176(11) 0.0318(11) -0.0022(9) 0.0083(10) -0.0035(10)
O1W 0.040(2) 0.084(3) 0.107(3) 0.000 0.036(2) 0.000
C1 0.038(3) 0.103(5) 0.041(3) 0.000 0.009(2) 0.000
C2 0.024(2) 0.044(3) 0.043(3) 0.000 0.009(2) 0.000
C3 0.030(3) 0.105(5) 0.057(3) 0.000 0.016(3) 0.000
C4 0.030(2) 0.036(3) 0.037(3) 0.000 0.012(2) 0.000
C5 0.059(2) 0.035(2) 0.086(3) -0.022(2) 0.030(2) -0.0196(19)
C6 0.046(2) 0.033(2) 0.062(2) -0.0179(18) 0.0135(19) -0.0115(18)
C7 0.067(3) 0.036(2) 0.092(3) -0.029(2) 0.037(3) -0.017(2)
C8 0.043(2) 0.0299(19) 0.054(2) -0.0149(17) 0.0131(18) -0.0115(16)
C9 0.028(2) 0.020(2) 0.032(2) 0.000 0.0089(19) 0.000

loop_
_atom_type_symbol
_atom_type_description
_atom_type_scat_dispersion_real
_atom_type_scat_dispersion_imag
_atom_type_scat_source
C C 0.0181 0.0091 'International Tables Vol C Tables 4.2.6.8 and 6.1.1.4'
H H 0.0000 0.0000 'International Tables Vol C Tables 4.2.6.8 and 6.1.1.4'
N N 0.0311 0.0180 'International Tables Vol C Tables 4.2.6.8 and 6.1.1.4'
O O 0.0492 0.0322 'International Tables Vol C Tables 4.2.6.8 and 6.1.1.4'
Fe Fe -1.1336 3.1974 'International Tables Vol C Tables 4.2.6.8 and 6.1.1.4'

loop_
_geom_angle_atom_site_label_1
_geom_angle_atom_site_label_2
_geom_angle_atom_site_label_3
_geom_angle
_geom_angle_site_symmetry_1
_geom_angle_site_symmetry_3
N2 Fe1 N2 180.000(1) 5_665 .
N2 Fe1 N6 91.13(9) 5_665 5_665
N2 Fe1 N6 88.87(9) . 5_665
N2 Fe1 N6 88.87(9) 5_665 .
N2 Fe1 N6 91.13(9) . .
N6 Fe1 N6 180.00(13) 5_665 .
N2 Fe1 N6 88.87(9) 5_665 6_565
N2 Fe1 N6 91.13(9) . 6_565
N6 Fe1 N6 88.01(14) 5_665 6_565
N6 Fe1 N6 91.99(14) . 6_565
N2 Fe1 N6 91.13(9) 5_665 2_655
N2 Fe1 N6 88.87(9) . 2_655
N6 Fe1 N6 91.99(14) 5_665 2_655
N6 Fe1 N6 88.01(14) . 2_655
N6 Fe1 N6 180.00(10) 6_565 2_655
O1W Fe2 O1 95.16(11) . 6_565
O1W Fe2 O1 95.16(11) . .
O1 Fe2 O1 78.59(11) 6_565 .
O1W Fe2 N7 90.74(12) . 6_565
O1 Fe2 N7 94.60(9) 6_565 6_565
O1 Fe2 N7 171.34(10) . 6_565
O1W Fe2 N7 90.74(12) . .
O1 Fe2 N7 171.34(10) 6_565 .
O1 Fe2 N7 94.60(9) . .
N7 Fe2 N7 91.64(15) 6_565 .
O1W Fe2 N3 176.59(16) . .
O1 Fe2 N3 87.48(9) 6_565 .
O1 Fe2 N3 87.48(9) . .
N7 Fe2 N3 86.88(10) 6_565 .
N7 Fe2 N3 86.88(10) . .
C4 N1 N2 103.6(3) . .
C4 N1 H1N 129.8 . .
N2 N1 H1N 126.6 . .
N3 N2 N1 109.9(3) . .
N3 N2 Fe1 122.9(2) . .
N1 N2 Fe1 127.2(3) . .
N2 N3 N4 110.0(3) . .
N2 N3 Fe2 127.7(2) . .
N4 N3 Fe2 122.3(3) . .
C4 N4 N3 104.4(3) . .
C4 N4 H4N 128.5 . .
N3 N4 H4N 127.1 . .
C8 N5 N6 104.8(3) . .
C8 N5 H5N 127.6 . .
N6 N5 H5N 127.6 . .
N7 N6 N5 108.9(3) . .
N7 N6 Fe1 125.14(19) . .
N5 N6 Fe1 125.4(2) . .
N6 N7 N8 110.3(2) . .
N6 N7 Fe2 125.4(2) . .
N8 N7 Fe2 124.0(2) . .
N7 N8 C8 103.8(3) . .
N7 N8 H8N 127.7 . .
C8 N8 H8N 128.4 . .
C9 O1 Fe2 112.8(2) . .
Fe2 O1W H1W 116.4 . .
C2 C1 C3 120.6(5) . 5_766
C2 C1 H1 119.7 . .
C3 C1 H1 119.7 5_766 .
C3 C2 C1 119.0(5) . .
C3 C2 C4 119.5(4) . .
C1 C2 C4 121.5(4) . .
C2 C3 C1 120.4(5) . 5_766
C2 C3 H3 119.8 . .
C1 C3 H3 119.8 5_766 .
N4 C4 N1 112.1(4) . .
N4 C4 C2 121.7(4) . .
N1 C4 C2 126.2(4) . .
C6 C5 C7 121.1(4) . 7
C6 C5 H5 119.4 . .
C7 C5 H5 119.4 7 .
C5 C6 C7 118.7(3) . .
C5 C6 C8 120.9(4) . .
C7 C6 C8 120.3(3) . .
C6 C7 C5 120.1(4) . 7
C6 C7 H7 119.9 . .
C5 C7 H7 119.9 7 .
N5 C8 N8 112.1(3) . .
N5 C8 C6 124.4(3) . .
N8 C8 C6 123.2(3) . .
O1 C9 O1 125.4(4) . 2_656
O1 C9 C9 117.32(19) . 5_666
O1 C9 C9 117.32(19) 2_656 5_666

loop_
_geom_bond_atom_site_label_1
_geom_bond_atom_site_label_2
_geom_bond_distance
_geom_bond_site_symmetry_2
Fe1 N2 2.076(3) 5_665
Fe1 N2 2.076(3) .
Fe1 N6 2.099(3) 5_665
Fe1 N6 2.099(3) .
Fe1 N6 2.099(3) 6_565
Fe1 N6 2.099(3) 2_655
Fe2 O1W 2.103(3) .
Fe2 O1 2.129(2) 6_565
Fe2 O1 2.129(2) .
Fe2 N7 2.137(3) 6_565
Fe2 N7 2.137(3) .
Fe2 N3 2.177(3) .
N1 C4 1.347(6) .
N1 N2 1.350(5) .
N1 H1N 0.9000 .
N2 N3 1.309(5) .
N3 N4 1.339(5) .
N4 C4 1.336(6) .
N4 H4N 0.8999 .
N5 C8 1.333(4) .
N5 N6 1.335(4) .
N5 H5N 0.8800 .
N6 N7 1.322(4) .
N7 N8 1.333(4) .
N8 C8 1.340(4) .
N8 H8N 0.9001 .
O1 C9 1.258(3) .
O1W H1W 0.8499 .
C1 C2 1.373(7) .
C1 C3 1.406(8) 5_766
C1 H1 0.9500 .
C2 C3 1.356(7) .
C2 C4 1.480(6) .
C3 C1 1.406(8) 5_766
C3 H3 0.9500 .
C5 C6 1.371(5) .
C5 C7 1.388(5) 7
C5 H5 0.9500 .
C6 C7 1.384(5) .
C6 C8 1.474(5) .
C7 C5 1.388(5) 7
C7 H7 0.9500 .
C9 O1 1.258(3) 2_656
C9 C9 1.541(8) 5_666

loop_
_geom_torsion_atom_site_label_1
_geom_torsion_atom_site_label_2
_geom_torsion_atom_site_label_3
_geom_torsion_atom_site_label_4
_geom_torsion
_geom_torsion_site_symmetry_1
_geom_torsion_site_symmetry_4
C4 N1 N2 N3 0.0 . .
C4 N1 N2 Fe1 180.0 . .
N2 Fe1 N2 N3 -67(23) 5_665 .
N6 Fe1 N2 N3 133.99(7) 5_665 .
N6 Fe1 N2 N3 -46.01(7) . .
N6 Fe1 N2 N3 46.01(7) 6_565 .
N6 Fe1 N2 N3 -133.99(7) 2_655 .
N2 Fe1 N2 N1 113(100) 5_665 .
N6 Fe1 N2 N1 -46.01(7) 5_665 .
N6 Fe1 N2 N1 133.99(7) . .
N6 Fe1 N2 N1 -133.99(7) 6_565 .
N6 Fe1 N2 N1 46.01(7) 2_655 .
N1 N2 N3 N4 0.0 . .
Fe1 N2 N3 N4 180.0 . .
N1 N2 N3 Fe2 180.0 . .
Fe1 N2 N3 Fe2 0.0 . .
O1W Fe2 N3 N2 0.000(3) . .
O1 Fe2 N3 N2 -140.66(5) 6_565 .
O1 Fe2 N3 N2 140.66(5) . .
N7 Fe2 N3 N2 -45.91(7) 6_565 .
N7 Fe2 N3 N2 45.91(7) . .
O1W Fe2 N3 N4 180.000(3) . .
O1 Fe2 N3 N4 39.34(5) 6_565 .
O1 Fe2 N3 N4 -39.34(5) . .
N7 Fe2 N3 N4 134.09(7) 6_565 .
N7 Fe2 N3 N4 -134.09(7) . .
N2 N3 N4 C4 0.0 . .
Fe2 N3 N4 C4 180.0 . .
C8 N5 N6 N7 -0.2(3) . .
C8 N5 N6 Fe1 171.1(2) . .
N2 Fe1 N6 N7 -134.6(2) 5_665 .
N2 Fe1 N6 N7 45.4(2) . .
N6 Fe1 N6 N7 110(14) 5_665 .
N6 Fe1 N6 N7 -45.7(3) 6_565 .
N6 Fe1 N6 N7 134.3(3) 2_655 .
N2 Fe1 N6 N5 55.4(2) 5_665 .
N2 Fe1 N6 N5 -124.6(2) . .
N6 Fe1 N6 N5 -60(14) 5_665 .
N6 Fe1 N6 N5 144.3(2) 6_565 .
N6 Fe1 N6 N5 -35.7(2) 2_655 .
N5 N6 N7 N8 0.3(3) . .
Fe1 N6 N7 N8 -171.1(2) . .
N5 N6 N7 Fe2 174.4(2) . .
Fe1 N6 N7 Fe2 3.0(3) . .
O1W Fe2 N7 N6 131.2(3) . .
O1 Fe2 N7 N6 -95.8(7) 6_565 .
O1 Fe2 N7 N6 -133.6(2) . .
N7 Fe2 N7 N6 40.4(3) 6_565 .
N3 Fe2 N7 N6 -46.4(2) . .
O1W Fe2 N7 N8 -55.5(3) . .
O1 Fe2 N7 N8 77.5(7) 6_565 .
O1 Fe2 N7 N8 39.7(3) . .
N7 Fe2 N7 N8 -146.3(2) 6_565 .
N3 Fe2 N7 N8 126.9(3) . .
N6 N7 N8 C8 -0.2(4) . .
Fe2 N7 N8 C8 -174.4(2) . .
O1W Fe2 O1 C9 -103.37(15) . .
O1 Fe2 O1 C9 -9.13(17) 6_565 .
N7 Fe2 O1 C9 29.4(7) 6_565 .
N7 Fe2 O1 C9 165.47(14) . .
N3 Fe2 O1 C9 78.80(14) . .
C3 C1 C2 C3 0.000(1) 5_766 .
C3 C1 C2 C4 180.0 5_766 .
C1 C2 C3 C1 0.000(1) . 5_766
C4 C2 C3 C1 180.000(1) . 5_766
N3 N4 C4 N1 0.0 . .
N3 N4 C4 C2 180.0 . .
N2 N1 C4 N4 0.0 . .
N2 N1 C4 C2 180.0 . .
C3 C2 C4 N4 0.0 . .
C1 C2 C4 N4 180.0 . .
C3 C2 C4 N1 180.000(1) . .
C1 C2 C4 N1 0.000(1) . .
C7 C5 C6 C7 -0.5(7) 7 .
C7 C5 C6 C8 178.2(4) 7 .
C5 C6 C7 C5 0.5(7) . 7
C8 C6 C7 C5 -178.2(4) . 7
N6 N5 C8 N8 0.1(4) . .
N6 N5 C8 C6 -174.7(3) . .
N7 N8 C8 N5 0.1(4) . .
N7 N8 C8 C6 174.9(3) . .
C5 C6 C8 N5 18.3(6) . .
C7 C6 C8 N5 -163.0(4) . .
C5 C6 C8 N8 -155.9(4) . .
C7 C6 C8 N8 22.8(6) . .
Fe2 O1 C9 O1 -172.06(15) . 2_656
Fe2 O1 C9 C9 7.94(15) . 5_666

loop_
_platon_squeeze_void_nr
_platon_squeeze_void_average_x
_platon_squeeze_void_average_y
_platon_squeeze_void_average_z
_platon_squeeze_void_volume
_platon_squeeze_void_count_electrons
_platon_squeeze_void_content
1 -0.013 0.469 0.006 1882 543 ' '
